data_4514426
loop_
_publ_author_name
'Tang, Yongxing'
'He, Chunlin'
'Imler, Gregory H.'
'Parrish, Damon A.'
'Shreeve, Jean&#x2019;ne M.'

_publ_section_title
;
 Aminonitro Groups Surrounding a Fused Pyrazolotriazine Ring: A Superior
 Thermally Stable and Insensitive Energetic Material
;
_journal_issue 3
_journal_name_full 'ACS Applied Energy Materials'
_journal_page_first 2263
_journal_paper_doi 10.1021/acsaem.9b00049
_journal_volume 2
_journal_year 2019
_chemical_formula_moiety 'C5 H4 N8 O4, C2 H6 O S'
_chemical_formula_sum 'C7 H10 N8 O5 S'
_chemical_formula_weight 318.29
_space_group_crystal_system triclinic
_space_group_IT_number 2
_space_group_name_Hall '-P 1'
_space_group_name_H-M_alt 'P -1'
_symmetry_space_group_name_Hall '-P 1'
_symmetry_space_group_name_H-M 'P -1'
_atom_sites_solution_hydrogens mixed
_audit_creation_method SHELXL-2014/7
_cell_angle_alpha 83.681(6)
_cell_angle_beta 76.004(6)
_cell_angle_gamma 86.514(6)
_cell_formula_units_Z 2
_cell_length_a 6.7814(14)
_cell_length_b 7.0285(13)
_cell_length_c 13.685(3)
_cell_measurement_reflns_used 801
_cell_measurement_temperature 296(2)
_cell_measurement_theta_max 21.062
_cell_measurement_theta_min 3.083
_cell_volume 628.7(2)
_computing_cell_refinement 'Bruker APEX3 v2015.5-2 (Bruker, 2015)'
_computing_data_collection 'Bruker APEX3 v2015.5-2 (Bruker, 2015)'
_computing_data_reduction
;
Bruker SAINT v8.34A (Bruker, 2013), Bruker XPREP v2014/2 (Bruker, 2014)
;
_computing_molecular_graphics 'Bruker SHELXTL v2014/7 (Bruker, 2014)'
_computing_publication_material 'Bruker SHELXTL v2014/7 (Bruker, 2014)'
_computing_structure_refinement 'SHELXL-2014/7 (Sheldrick, 2014)'
_computing_structure_solution 'Bruker SHELXTL v2014/7 (Bruker, 2014)'
_diffrn_ambient_temperature 296(2)
_diffrn_measured_fraction_theta_full 0.990
_diffrn_measured_fraction_theta_max 0.982
_diffrn_measurement_device_type 'Bruker SMART APEX II CCD'
_diffrn_measurement_method '\w scans'
_diffrn_radiation_monochromator graphite
_diffrn_radiation_source 'fine focus sealed tube'
_diffrn_radiation_type MoK\a
_diffrn_radiation_wavelength 0.71073
_diffrn_reflns_av_R_equivalents 0.0733
_diffrn_reflns_av_unetI/netI 0.1131
_diffrn_reflns_Laue_measured_fraction_full 0.990
_diffrn_reflns_Laue_measured_fraction_max 0.982
_diffrn_reflns_limit_h_max 8
_diffrn_reflns_limit_h_min -8
_diffrn_reflns_limit_k_max 8
_diffrn_reflns_limit_k_min -8
_diffrn_reflns_limit_l_max 16
_diffrn_reflns_limit_l_min -16
_diffrn_reflns_number 5592
_diffrn_reflns_point_group_measured_fraction_full 0.990
_diffrn_reflns_point_group_measured_fraction_max 0.982
_diffrn_reflns_theta_full 25.242
_diffrn_reflns_theta_max 25.443
_diffrn_reflns_theta_min 2.918
_exptl_absorpt_coefficient_mu 0.298
_exptl_absorpt_correction_T_max 0.7452
_exptl_absorpt_correction_T_min 0.6040
_exptl_absorpt_correction_type multi-scan
_exptl_absorpt_process_details 'SADABS v2014/5 (Bruker, 2008)'
_exptl_crystal_colour 'clear yellow'
_exptl_crystal_density_diffrn 1.681
_exptl_crystal_description plate
_exptl_crystal_F_000 328
_exptl_crystal_size_max 0.042
_exptl_crystal_size_mid 0.039
_exptl_crystal_size_min 0.030
_refine_diff_density_max 0.300
_refine_diff_density_min -0.276
_refine_diff_density_rms 0.065
_refine_ls_extinction_method none
_refine_ls_goodness_of_fit_ref 0.979
_refine_ls_hydrogen_treatment mixed
_refine_ls_matrix_type full
_refine_ls_number_parameters 218
_refine_ls_number_reflns 2290
_refine_ls_number_restraints 18
_refine_ls_restrained_S_all 0.981
_refine_ls_R_factor_all 0.1497
_refine_ls_R_factor_gt 0.0580
_refine_ls_shift/su_max 0.000
_refine_ls_shift/su_mean 0.000
_refine_ls_structure_factor_coef Fsqd
_refine_ls_weighting_details 'w=1/[\s^2^(Fo^2^)+(0.0744P)^2^] where P=(Fo^2^+2Fc^2^)/3'
_refine_ls_weighting_scheme calc
_refine_ls_wR_factor_gt 0.1239
_refine_ls_wR_factor_ref 0.1568
_reflns_Friedel_coverage 0.000
_reflns_number_gt 1168
_reflns_number_total 2290
_reflns_threshold_expression 'I > 2\s(I)'
_cod_data_source_file ae9b00049_si_003.cif
_cod_data_source_block shrv629
_cod_database_code 4514426
_shelx_shelxl_version_number 2014/7
_shelx_space_group_comment
;
The symmetry employed for this shelxl refinement is uniquely defined
by the following loop, which should always be used as a source of
symmetry information in preference to the above space-group names.
They are only intended as comments.
;
_shelx_estimated_absorpt_t_min 0.988
_shelx_estimated_absorpt_t_max 0.991

loop_
_space_group_symop_operation_xyz
'x, y, z'
'-x, -y, -z'

loop_
_atom_site_label
_atom_site_type_symbol
_atom_site_fract_x
_atom_site_fract_y
_atom_site_fract_z
_atom_site_U_iso_or_equiv
_atom_site_adp_type
_atom_site_occupancy
_atom_site_site_symmetry_order
_atom_site_calc_flag
_atom_site_refinement_flags_posn
_atom_site_refinement_flags_adp
_atom_site_refinement_flags_occupancy
_atom_site_disorder_assembly
_atom_site_disorder_group
O1 O 0.3170(5) 0.0093(4) 0.7241(2) 0.0631(10) Uani 1 1 d . . . A 4
O2 O 0.3356(6) 0.2877(5) 0.7749(3) 0.0707(11) Uani 1 1 d . . . A 4
N3 N 0.3122(5) 0.1879(5) 0.7115(3) 0.0476(10) Uani 1 1 d . . . A 4
C4 C 0.2805(6) 0.2763(5) 0.6194(3) 0.0364(10) Uani 1 1 d . . . A 4
C5 C 0.2722(6) 0.4780(5) 0.5903(3) 0.0359(10) Uani 1 1 d . . . A 4
N6 N 0.2873(5) 0.6201(4) 0.6448(3) 0.0434(9) Uani 1 1 d . . . A 4
H6A H 0.2800 0.7371 0.6196 0.052 Uiso 1 1 calc R U . A 4
H6B H 0.3044 0.5946 0.7052 0.052 Uiso 1 1 calc R U . A 4
N7 N 0.2457(5) 0.5137(4) 0.4964(2) 0.0336(9) Uani 1 1 d . . . A 4
N8 N 0.2372(4) 0.3362(4) 0.4657(3) 0.0333(8) Uani 1 1 d . . . A 4
C9 C 0.2210(5) 0.3121(5) 0.3718(3) 0.0304(10) Uani 1 1 d . . . A 4
N10 N 0.2150(5) 0.4647(4) 0.3085(3) 0.0390(9) Uani 1 1 d . . . A 4
H10A H 0.2213 0.5764 0.3274 0.047 Uiso 1 1 calc R U . A 4
H10B H 0.2046 0.4533 0.2480 0.047 Uiso 1 1 calc R U . A 4
C11 C 0.2118(6) 0.1130(5) 0.3603(3) 0.0363(10) Uani 1 1 d . . . A 4
N12 N 0.1859(6) 0.0520(5) 0.2673(3) 0.0467(10) Uani 1 1 d . . . A 4
O13 O 0.1727(6) 0.1736(4) 0.1995(3) 0.0806(12) Uani 1 1 d . . . A 4
O14 O 0.1734(6) -0.1187(4) 0.2611(3) 0.0686(10) Uani 1 1 d . . . A 4
N15 N 0.2309(5) -0.0282(4) 0.4298(3) 0.0418(9) Uani 1 1 d . . . A 4
N16 N 0.2532(5) 0.0021(4) 0.5199(3) 0.0401(9) Uani 1 1 d . . . A 4
C17 C 0.2575(5) 0.1878(5) 0.5373(3) 0.0364(10) Uani 1 1 d . . . A 4
S18 S 0.2337(2) 0.71402(17) 1.03984(10) 0.0603(5) Uani 1 1 d D . . B 4
O19 O 0.2069(8) 0.5416(5) 1.1053(3) 0.1104(16) Uani 1 1 d . . . B 4
C20 C 0.2724(11) 0.6430(9) 0.9165(4) 0.095(2) Uani 1 1 d . . . B 4
H20A H 0.3817 0.5486 0.9056 0.142 Uiso 1 1 calc R U . B 4
H20B H 0.3061 0.7523 0.8678 0.142 Uiso 1 1 calc R U . B 4
H20C H 0.1504 0.5897 0.9092 0.142 Uiso 1 1 calc R U . B 4
C21 C 0.4512(15) 0.8416(14) 1.0149(8) 0.069(3) Uani 0.5 1 d D . P C 1
H21A H 0.445(6) 0.954(6) 0.968(4) 0.104 Uiso 0.5 1 d D U P D 1
H21B H 0.473(7) 0.886(9) 1.0759(19) 0.104 Uiso 0.5 1 d D U P E 1
H21C H 0.570(3) 0.765(5) 0.986(5) 0.104 Uiso 0.5 1 d D U P F 1
C22 C 0.0506(17) 0.8698(15) 1.0222(9) 0.088(4) Uani 0.5 1 d D . P G 2
H22A H 0.095(5) 0.970(7) 0.967(4) 0.133 Uiso 0.5 1 d D U P H 2
H22B H -0.015(9) 0.939(8) 1.080(3) 0.133 Uiso 0.5 1 d D U P I 2
H22C H -0.062(6) 0.812(5) 1.004(6) 0.133 Uiso 0.5 1 d D U P J 2

loop_
_atom_site_aniso_label
_atom_site_aniso_U_11
_atom_site_aniso_U_22
_atom_site_aniso_U_33
_atom_site_aniso_U_23
_atom_site_aniso_U_13
_atom_site_aniso_U_12
O1 0.096(3) 0.0322(19) 0.062(2) 0.0103(15) -0.0280(18) -0.0015(17)
O2 0.118(3) 0.050(2) 0.056(2) -0.0064(18) -0.043(2) -0.004(2)
N3 0.057(3) 0.037(2) 0.051(3) -0.001(2) -0.019(2) -0.0018(19)
C4 0.036(3) 0.031(2) 0.042(3) 0.003(2) -0.011(2) -0.0037(19)
C5 0.028(2) 0.025(2) 0.052(3) -0.002(2) -0.006(2) -0.0003(18)
N6 0.056(2) 0.028(2) 0.049(2) -0.0045(18) -0.0174(18) -0.0008(17)
N7 0.036(2) 0.0177(17) 0.049(2) 0.0002(16) -0.0142(17) 0.0001(14)
N8 0.035(2) 0.0187(17) 0.044(2) 0.0039(16) -0.0082(16) -0.0024(14)
C9 0.028(2) 0.027(2) 0.034(2) 0.0019(18) -0.0053(18) -0.0016(18)
N10 0.048(2) 0.0217(18) 0.048(2) 0.0001(16) -0.0137(17) -0.0063(16)
C11 0.039(3) 0.026(2) 0.043(3) 0.000(2) -0.007(2) -0.0013(19)
N12 0.066(3) 0.028(2) 0.046(2) -0.0009(19) -0.015(2) -0.0016(18)
O13 0.154(4) 0.0381(19) 0.058(2) 0.0080(18) -0.046(2) -0.015(2)
O14 0.114(3) 0.0291(19) 0.070(2) -0.0073(16) -0.033(2) -0.0038(18)
N15 0.048(2) 0.0246(19) 0.052(2) 0.0012(18) -0.0122(18) -0.0006(16)
N16 0.052(2) 0.0193(18) 0.049(2) 0.0015(16) -0.0156(18) -0.0002(16)
C17 0.029(2) 0.027(2) 0.051(3) 0.006(2) -0.009(2) -0.0012(19)
S18 0.0810(10) 0.0466(8) 0.0565(9) 0.0034(6) -0.0248(7) -0.0080(7)
O19 0.231(5) 0.047(2) 0.059(3) 0.0126(18) -0.049(3) -0.023(3)
C20 0.136(6) 0.081(4) 0.067(4) 0.004(3) -0.022(4) -0.022(4)
C21 0.071(7) 0.058(6) 0.078(8) -0.001(5) -0.014(6) -0.025(6)
C22 0.097(9) 0.060(7) 0.107(10) 0.001(7) -0.035(7) 0.037(6)

loop_
_atom_type_symbol
_atom_type_description
_atom_type_scat_dispersion_real
_atom_type_scat_dispersion_imag
_atom_type_scat_source
C C 0.0033 0.0016 'International Tables Vol C Tables 4.2.6.8 and 6.1.1.4'
H H 0.0000 0.0000 'International Tables Vol C Tables 4.2.6.8 and 6.1.1.4'
N N 0.0061 0.0033 'International Tables Vol C Tables 4.2.6.8 and 6.1.1.4'
O O 0.0106 0.0060 'International Tables Vol C Tables 4.2.6.8 and 6.1.1.4'
S S 0.1246 0.1234 'International Tables Vol C Tables 4.2.6.8 and 6.1.1.4'

loop_
_geom_angle_atom_site_label_1
_geom_angle_atom_site_label_2
_geom_angle_atom_site_label_3
_geom_angle
O2 N3 O1 123.0(4)
O2 N3 C4 119.0(4)
O1 N3 C4 118.0(4)
C17 C4 N3 127.4(4)
C17 C4 C5 106.2(4)
N3 C4 C5 126.3(4)
N6 C5 N7 121.2(3)
N6 C5 C4 127.9(4)
N7 C5 C4 111.0(4)
C5 N6 H6A 120.0
C5 N6 H6B 120.0
H6A N6 H6B 120.0
C5 N7 N8 104.3(3)
C9 N8 N7 122.2(3)
C9 N8 C17 123.9(3)
N7 N8 C17 113.8(3)
N10 C9 N8 118.1(3)
N10 C9 C11 131.2(4)
N8 C9 C11 110.7(3)
C9 N10 H10A 120.0
C9 N10 H10B 120.0
H10A N10 H10B 120.0
N15 C11 C9 124.6(4)
N15 C11 N12 114.5(3)
C9 C11 N12 120.9(3)
O13 N12 O14 123.0(4)
O13 N12 C11 117.9(4)
O14 N12 C11 119.1(4)
N16 N15 C11 122.5(3)
N15 N16 C17 116.2(3)
N16 C17 N8 121.9(4)
N16 C17 C4 133.4(4)
N8 C17 C4 104.7(3)
O19 S18 C20 105.3(3)
S18 C20 H20A 109.5
S18 C20 H20B 109.5
H20A C20 H20B 109.5
S18 C20 H20C 109.5
H20A C20 H20C 109.5
H20B C20 H20C 109.5
H21A C21 H21B 107(2)
H21A C21 H21C 108(2)
H21B C21 H21C 107(2)
H22A C22 H22B 105(2)
H22A C22 H22C 104(2)
H22B C22 H22C 104(2)

loop_
_geom_bond_atom_site_label_1
_geom_bond_atom_site_label_2
_geom_bond_distance
O1 N3 1.247(4)
O2 N3 1.219(5)
N3 C4 1.401(5)
C4 C17 1.386(6)
C4 C5 1.431(5)
C5 N6 1.333(5)
C5 N7 1.335(5)
N6 H6A 0.8600
N6 H6B 0.8600
N7 N8 1.368(4)
N8 C9 1.346(5)
N8 C17 1.375(5)
C9 N10 1.307(4)
C9 C11 1.432(5)
N10 H10A 0.8600
N10 H10B 0.8600
C11 N15 1.321(5)
C11 N12 1.439(5)
N12 O13 1.207(4)
N12 O14 1.221(4)
N15 N16 1.319(5)
N16 C17 1.356(5)
S18 O19 1.419(3)
S18 C20 1.767(6)
C20 H20A 0.9600
C20 H20B 0.9600
C20 H20C 0.9600
C21 H21A 0.965(10)
C21 H21B 0.968(10)
C21 H21C 0.966(10)
C22 H22A 0.979(10)
C22 H22B 0.974(10)
C22 H22C 0.979(10)

loop_
_geom_hbond_atom_site_label_D
_geom_hbond_atom_site_label_H
_geom_hbond_atom_site_label_A
_geom_hbond_distance_DH
_geom_hbond_distance_HA
_geom_hbond_distance_DA
_geom_hbond_angle_DHA
_geom_hbond_site_symmetry_A
N6 H6A O1 0.86 2.57 3.087(5) 119.7 1_565
N6 H6A N16 0.86 2.21 3.048(4) 165.0 1_565
N6 H6B O2 0.86 2.28 2.830(5) 121.9 .
N10 H10A O14 0.86 2.27 2.940(4) 134.9 1_565
N10 H10B O13 0.86 2.18 2.728(5) 121.2 .
N10 H10B O19 0.86 1.98 2.787(5) 155.9 1_554
C20 H20B O1 0.96 2.51 3.446(6) 164.7 1_565

loop_
_geom_torsion_atom_site_label_1
_geom_torsion_atom_site_label_2
_geom_torsion_atom_site_label_3
_geom_torsion_atom_site_label_4
_geom_torsion
O2 N3 C4 C17 177.8(4)
O1 N3 C4 C17 -1.6(6)
O2 N3 C4 C5 0.0(6)
O1 N3 C4 C5 -179.3(4)
C17 C4 C5 N6 180.0(4)
N3 C4 C5 N6 -1.9(6)
C17 C4 C5 N7 0.1(4)
N3 C4 C5 N7 178.2(4)
N6 C5 N7 N8 -180.0(3)
C4 C5 N7 N8 -0.1(4)
C5 N7 N8 C9 -176.7(3)
C5 N7 N8 C17 0.0(4)
N7 N8 C9 N10 0.6(5)
C17 N8 C9 N10 -175.9(3)
N7 N8 C9 C11 -179.0(3)
C17 N8 C9 C11 4.5(5)
N10 C9 C11 N15 176.1(4)
N8 C9 C11 N15 -4.3(5)
N10 C9 C11 N12 -2.1(6)
N8 C9 C11 N12 177.5(3)
N15 C11 N12 O13 -178.2(4)
C9 C11 N12 O13 0.2(6)
N15 C11 N12 O14 3.5(6)
C9 C11 N12 O14 -178.1(4)
C9 C11 N15 N16 2.6(6)
N12 C11 N15 N16 -179.1(3)
C11 N15 N16 C17 -0.6(5)
N15 N16 C17 N8 0.8(5)
N15 N16 C17 C4 -179.0(4)
C9 N8 C17 N16 -3.2(5)
N7 N8 C17 N16 -179.9(3)
C9 N8 C17 C4 176.7(3)
N7 N8 C17 C4 0.0(4)
N3 C4 C17 N16 1.7(7)
C5 C4 C17 N16 179.8(4)
N3 C4 C17 N8 -178.1(4)
C5 C4 C17 N8 0.0(4)
